data_2203493
loop_
_publ_author_name
'Burcu Arslan'
'Canan Kazak'
'Bahittin Kahveci'
'Erbil A\<gar'
'Selami \;Sa\;smaz'

_publ_section_title
;
 4-Amino-3-<i>p</i>-chlorobenzyl-4,5-dihydro-1,2,4-triazol-5-one
;
_journal_issue 4
_journal_name_full 'Acta Crystallographica Section E'
_journal_page_first o578
_journal_page_last o579
_journal_paper_doi 10.1107/S1600536804005690
_journal_volume 60
_journal_year 2004
_chemical_formula_iupac 'C9 H9 Cl N4 O'
_chemical_formula_moiety 'C9 H9 Cl N4 O'
_chemical_formula_sum 'C9 H9 Cl N4 O'
_chemical_formula_weight 224.65
_chemical_melting_point 454
_chemical_name_systematic
;
4-Amino-3-p-chlorobenzyl-4,5-dihydro-1,2,4-triazol-5-one
;
_space_group_IT_number 14
_symmetry_cell_setting monoclinic
_symmetry_space_group_name_Hall '-P 2ybc'
_symmetry_space_group_name_H-M 'P 1 21/c 1'
_atom_sites_solution_hydrogens geom
_atom_sites_solution_primary direct
_atom_sites_solution_secondary difmap
_cell_angle_alpha 90.00
_cell_angle_beta 110.770(6)
_cell_angle_gamma 90.00
_cell_formula_units_Z 4
_cell_length_a 7.1316(6)
_cell_length_b 21.225(2)
_cell_length_c 7.1164(6)
_cell_measurement_reflns_used 14661
_cell_measurement_temperature 293(2)
_cell_measurement_theta_max 27.50
_cell_measurement_theta_min 1.92
_cell_volume 1007.19(16)
_computing_cell_refinement X-AREA
_computing_data_collection 'X-AREA (Stoe & Cie, 1996)'
_computing_data_reduction 'X-RED (Stoe & Cie, 1996)'
_computing_molecular_graphics 'ORTEP 3 (Farrugia, 1997)'
_computing_publication_material 'WinGX (Farrugia, 1999)'
_computing_structure_refinement 'SHELXL97 (Sheldrick, 1997)'
_computing_structure_solution 'SHELXS97 (Sheldrick, 1997)'
_diffrn_ambient_temperature 293(2)
_diffrn_detector_area_resol_mean 6.67
_diffrn_measured_fraction_theta_full 1.000
_diffrn_measured_fraction_theta_max 1.000
_diffrn_measurement_device_type 'STOE IPDS 2'
_diffrn_measurement_method 'rotation method'
_diffrn_radiation_monochromator graphite
_diffrn_radiation_source 'fine-focus sealed tube'
_diffrn_radiation_type MoK\a
_diffrn_radiation_wavelength 0.71073
_diffrn_reflns_av_R_equivalents 0.0418
_diffrn_reflns_av_sigmaI/netI 0.0229
_diffrn_reflns_limit_h_max 9
_diffrn_reflns_limit_h_min -9
_diffrn_reflns_limit_k_max 27
_diffrn_reflns_limit_k_min -27
_diffrn_reflns_limit_l_max 9
_diffrn_reflns_limit_l_min -9
_diffrn_reflns_number 13749
_diffrn_reflns_theta_full 27.50
_diffrn_reflns_theta_max 27.50
_diffrn_reflns_theta_min 1.92
_diffrn_standards_decay_% <2
_diffrn_standards_number 0
_exptl_absorpt_coefficient_mu 0.357
_exptl_absorpt_correction_T_max 0.938
_exptl_absorpt_correction_T_min 0.873
_exptl_absorpt_correction_type integration
_exptl_absorpt_process_details 'X-Red (Stoe & Cie, 1996b)'
_exptl_crystal_colour colourless
_exptl_crystal_density_diffrn 1.482
_exptl_crystal_density_method 'not measured'
_exptl_crystal_description prism
_exptl_crystal_F_000 464
_exptl_crystal_size_max 0.380
_exptl_crystal_size_mid 0.360
_exptl_crystal_size_min 0.180
_refine_diff_density_max 0.265
_refine_diff_density_min -0.343
_refine_ls_extinction_coef 0.047(6)
_refine_ls_extinction_expression Fc^*^=kFc[1+0.001xFc^2^\l^3^/sin(2\q)]^-1/4^
_refine_ls_extinction_method SHELXL97
_refine_ls_goodness_of_fit_ref 1.030
_refine_ls_hydrogen_treatment mixed
_refine_ls_matrix_type full
_refine_ls_number_parameters 149
_refine_ls_number_reflns 2320
_refine_ls_number_restraints 0
_refine_ls_restrained_S_all 1.030
_refine_ls_R_factor_all 0.0505
_refine_ls_R_factor_gt 0.0370
_refine_ls_shift/su_max 0.001
_refine_ls_shift/su_mean <0.001
_refine_ls_structure_factor_coef Fsqd
_refine_ls_weighting_details 'calc w=1/[\s^2^(Fo^2^)+(0.0752P)^2^+0.0064P] where P=(Fo^2^+2Fc^2^)/3'
_refine_ls_weighting_scheme calc
_refine_ls_wR_factor_gt 0.1101
_refine_ls_wR_factor_ref 0.1154
_reflns_number_gt 1710
_reflns_number_total 2320
_reflns_threshold_expression I>2\s(I)
_cod_data_source_file su6078.cif
_cod_data_source_block I
_cod_depositor_comments
;
The following automatic conversions were performed:

'_chemical_melting_point' value '454 K' was changed to '454' - the
value should be numeric and without a unit designator.

Automatic conversion script
Id: cif_fix_values 1646 2011-03-28 12:23:43Z adriana 

The following automatic conversions were performed:

'_chemical_melting_point' value '454 K' was changed to '454' - the
value should be numeric and without a unit designator.

Automatic conversion script
Id: cif_fix_values 1715 2011-07-08 13:25:40Z adriana 
;
_cod_original_cell_volume 1007.19(15)
_cod_original_sg_symbol_H-M 'P 21/c'
_cod_database_code 2203493

loop_
_symmetry_equiv_pos_as_xyz
'x, y, z'
'-x, y+1/2, -z+1/2'
'-x, -y, -z'
'x, -y-1/2, z-1/2'

loop_
_atom_site_label
_atom_site_fract_x
_atom_site_fract_y
_atom_site_fract_z
_atom_site_U_iso_or_equiv
_atom_site_adp_type
_atom_site_calc_flag
_atom_site_refinement_flags
_atom_site_occupancy
_atom_site_type_symbol
O1 0.73565(16) 0.48656(6) 0.97369(17) 0.0548(3) Uani d . 1 O
N1 0.43135(19) 0.58812(6) 0.6080(2) 0.0513(3) Uani d . 1 N
N2 0.4779(2) 0.55348(6) 0.7846(2) 0.0502(3) Uani d . 1 N
N3 0.72097(18) 0.54000(6) 0.68206(18) 0.0442(3) Uani d . 1 N
N4 0.8968(2) 0.51867(8) 0.6591(2) 0.0562(4) Uani d . 1 N
Cl1 1.05698(10) 0.85420(2) 0.52575(8) 0.0911(3) Uani d . 1 Cl
C1 0.7243(2) 0.66964(7) 0.4174(2) 0.0472(4) Uani d . 1 C
C2 0.9309(3) 0.67074(8) 0.4737(2) 0.0554(4) Uani d . 1 C
H2 1.0012 0.6330 0.4888 0.067 Uiso calc R 1 H
C3 1.0340(3) 0.72725(9) 0.5079(3) 0.0633(5) Uani d . 1 C
H3 1.1729 0.7277 0.5449 0.076 Uiso calc R 1 H
C4 0.9297(3) 0.78248(8) 0.4867(2) 0.0611(5) Uani d . 1 C
C5 0.7258(3) 0.78287(8) 0.4342(3) 0.0635(5) Uani d . 1 C
H5 0.6566 0.8207 0.4217 0.076 Uiso calc R 1 H
C6 0.6242(3) 0.72613(8) 0.4002(3) 0.0566(4) Uani d . 1 C
H6 0.4855 0.7261 0.3650 0.068 Uiso calc R 1 H
C7 0.6094(3) 0.60814(8) 0.3722(2) 0.0532(4) Uani d . 1 C
H7A 0.4784 0.6155 0.2707 0.064 Uiso calc R 1 H
H7B 0.6800 0.5785 0.3172 0.064 Uiso calc R 1 H
C8 0.5831(2) 0.57954(7) 0.5520(2) 0.0455(3) Uani d . 1 C
C9 0.6523(2) 0.52270(7) 0.8322(2) 0.0440(3) Uani d . 1 C
H22 0.389(3) 0.5495(9) 0.851(3) 0.070(6) Uiso d . 1 H
H44A 0.877(3) 0.4776(11) 0.630(3) 0.071(6) Uiso d . 1 H
H44B 0.997(3) 0.5184(11) 0.779(3) 0.078(7) Uiso d . 1 H

loop_
_atom_site_aniso_label
_atom_site_aniso_U_11
_atom_site_aniso_U_22
_atom_site_aniso_U_33
_atom_site_aniso_U_12
_atom_site_aniso_U_13
_atom_site_aniso_U_23
O1 0.0477(6) 0.0611(7) 0.0561(6) 0.0035(5) 0.0191(5) 0.0151(5)
N1 0.0479(7) 0.0483(7) 0.0568(7) 0.0010(5) 0.0174(6) 0.0077(5)
N2 0.0465(7) 0.0523(7) 0.0557(7) 0.0029(6) 0.0229(6) 0.0090(6)
N3 0.0418(6) 0.0460(6) 0.0466(6) -0.0003(5) 0.0177(5) 0.0030(5)
N4 0.0497(8) 0.0628(9) 0.0620(9) 0.0054(6) 0.0270(7) 0.0026(7)
Cl1 0.1233(5) 0.0635(3) 0.0711(3) -0.0385(3) 0.0153(3) 0.0014(2)
C1 0.0560(9) 0.0490(8) 0.0370(7) -0.0046(6) 0.0169(6) 0.0030(5)
C2 0.0579(10) 0.0523(9) 0.0551(9) 0.0001(7) 0.0188(7) 0.0026(7)
C3 0.0591(10) 0.0677(11) 0.0590(10) -0.0128(8) 0.0159(8) 0.0027(8)
C4 0.0825(13) 0.0527(9) 0.0428(8) -0.0157(8) 0.0157(8) 0.0022(6)
C5 0.0855(14) 0.0474(9) 0.0550(9) 0.0049(8) 0.0218(9) 0.0054(7)
C6 0.0595(9) 0.0559(9) 0.0531(9) 0.0028(7) 0.0184(7) 0.0060(7)
C7 0.0598(9) 0.0528(9) 0.0439(8) -0.0080(7) 0.0144(7) 0.0010(6)
C8 0.0455(8) 0.0413(7) 0.0470(7) -0.0052(6) 0.0131(6) -0.0009(6)
C9 0.0416(7) 0.0433(7) 0.0476(7) -0.0039(6) 0.0165(6) 0.0018(6)

loop_
_atom_type_symbol
_atom_type_description
_atom_type_scat_dispersion_real
_atom_type_scat_dispersion_imag
_atom_type_scat_source
C C 0.0033 0.0016 'International Tables Vol C Tables 4.2.6.8 and 6.1.1.4'
H H 0.0000 0.0000 'International Tables Vol C Tables 4.2.6.8 and 6.1.1.4'
N N 0.0061 0.0033 'International Tables Vol C Tables 4.2.6.8 and 6.1.1.4'
O O 0.0106 0.0060 'International Tables Vol C Tables 4.2.6.8 and 6.1.1.4'
Cl Cl 0.1484 0.1585 'International Tables Vol C Tables 4.2.6.8 and 6.1.1.4'

loop_
_geom_angle_atom_site_label_1
_geom_angle_atom_site_label_2
_geom_angle_atom_site_label_3
_geom_angle
C8 N1 N2 104.25(12)
C9 N2 N1 112.94(13)
C9 N2 H22 125.0(12)
N1 N2 H22 121.8(13)
C8 N3 C9 108.69(12)
C8 N3 N4 125.30(13)
C9 N3 N4 125.94(13)
N3 N4 H44A 105.5(14)
N3 N4 H44B 109.7(14)
H44A N4 H44B 103(2)
C6 C1 C2 118.41(15)
C6 C1 C7 120.47(15)
C2 C1 C7 121.12(15)
C3 C2 C1 120.75(17)
C3 C2 H2 119.6
C1 C2 H2 119.6
C4 C3 C2 119.28(18)
C4 C3 H3 120.4
C2 C3 H3 120.4
C5 C4 C3 121.32(16)
C5 C4 Cl1 118.78(15)
C3 C4 Cl1 119.90(16)
C4 C5 C6 118.90(16)
C4 C5 H5 120.6
C6 C5 H5 120.6
C1 C6 C5 121.32(17)
C1 C6 H6 119.3
C5 C6 H6 119.3
C8 C7 C1 113.14(12)
C8 C7 H7A 109.0
C1 C7 H7A 109.0
C8 C7 H7B 109.0
C1 C7 H7B 109.0
H7A C7 H7B 107.8
N1 C8 N3 110.90(13)
N1 C8 C7 125.63(14)
N3 C8 C7 123.46(14)
O1 C9 N2 130.07(14)
O1 C9 N3 126.73(14)
N2 C9 N3 103.19(12)

loop_
_geom_bond_atom_site_label_1
_geom_bond_atom_site_label_2
_geom_bond_distance
_geom_bond_publ_flag
O1 C9 1.2373(18) y
N1 C8 1.292(2) y
N1 N2 1.3906(18) ?
N2 C9 1.338(2) ?
N2 H22 0.92(2) ?
N3 C8 1.3717(19) ?
N3 C9 1.3734(19) ?
N3 N4 1.3963(19) ?
N4 H44A 0.90(2) ?
N4 H44B 0.90(2) ?
Cl1 C4 1.7436(17) y
C1 C6 1.378(2) ?
C1 C2 1.383(2) ?
C1 C7 1.514(2) ?
C2 C3 1.383(3) ?
C2 H2 0.9300 ?
C3 C4 1.368(3) ?
C3 H3 0.9300 ?
C4 C5 1.367(3) ?
C5 C6 1.382(2) ?
C5 H5 0.9300 ?
C6 H6 0.9300 ?
C7 C8 1.487(2) ?
C7 H7A 0.9700 ?
C7 H7B 0.9700 ?

loop_
_geom_hbond_atom_site_label_D
_geom_hbond_atom_site_label_H
_geom_hbond_atom_site_label_A
_geom_hbond_site_symmetry_A
_geom_hbond_distance_DH
_geom_hbond_distance_HA
_geom_hbond_distance_DA
_geom_hbond_angle_DHA
N2 H22 O1 3_667 0.92(2) 1.93(2) 2.8037(17) 158.3(18)
N4 H44A N1 3_666 0.90(2) 2.65(2) 3.327(2) 133.6(17)
N4 H44B O1 3_767 0.90(2) 2.09(2) 2.976(2) 169(2)

loop_
_geom_torsion_atom_site_label_1
_geom_torsion_atom_site_label_2
_geom_torsion_atom_site_label_3
_geom_torsion_atom_site_label_4
_geom_torsion
C8 N1 N2 C9 -1.93(17)
C6 C1 C2 C3 -1.3(2)
C7 C1 C2 C3 177.71(15)
C1 C2 C3 C4 0.4(3)
C2 C3 C4 C5 0.6(3)
C2 C3 C4 Cl1 -179.11(13)
C3 C4 C5 C6 -0.7(3)
Cl1 C4 C5 C6 179.04(13)
C2 C1 C6 C5 1.2(2)
C7 C1 C6 C5 -177.80(14)
C4 C5 C6 C1 -0.2(3)
C6 C1 C7 C8 -90.94(18)
C2 C1 C7 C8 90.05(18)
N2 N1 C8 N3 1.43(16)
N2 N1 C8 C7 -178.41(14)
C9 N3 C8 N1 -0.53(17)
N4 N3 C8 N1 176.60(14)
C9 N3 C8 C7 179.30(13)
N4 N3 C8 C7 -3.6(2)
C1 C7 C8 N1 92.57(19)
C1 C7 C8 N3 -87.24(18)
N1 N2 C9 O1 -177.68(15)
N1 N2 C9 N3 1.58(16)
C8 N3 C9 O1 178.65(15)
N4 N3 C9 O1 1.5(2)
C8 N3 C9 N2 -0.65(15)
N4 N3 C9 N2 -177.76(14)

loop_
_cod_related_entry_id
_cod_related_entry_database
_cod_related_entry_code
1 ChemSpider 341586
